data_4504937
loop_
_publ_author_name
'Trask, Andrew V.'
'Motherwell, W. D. Samuel'
'Jones, William'

_publ_section_title
;
 Pharmaceutical Cocrystallization:&#x2009; Engineering a Remedy for
 Caffeine Hydration
;
_journal_issue 3
_journal_name_full 'Crystal Growth &amp; Design'
_journal_page_first 1013
_journal_paper_doi 10.1021/cg0496540
_journal_volume 5
_journal_year 2005
_chemical_formula_moiety '2(C8 H10 N4 O2),C3 H4 O4'
_chemical_formula_sum 'C19 H24 N8 O8'
_chemical_formula_weight 492.46
_chemical_name_systematic
; 
 ? 
;
_space_group_IT_number 43
_symmetry_cell_setting orthorhombic
_symmetry_space_group_name_Hall 'F 2 -2d'
_symmetry_space_group_name_H-M 'F d d 2'
_atom_sites_solution_hydrogens geom
_atom_sites_solution_primary direct
_atom_sites_solution_secondary difmap
_audit_creation_method SHELXL-97
_cell_angle_alpha 90.00
_cell_angle_beta 90.00
_cell_angle_gamma 90.00
_cell_formula_units_Z 8
_cell_length_a 30.3992(12)
_cell_length_b 31.2845(16)
_cell_length_c 4.6739(2)
_cell_measurement_reflns_used 5419
_cell_measurement_temperature 180(2)
_cell_measurement_theta_max 27.48
_cell_measurement_theta_min 1.00
_cell_volume 4445.0(3)
_computing_cell_refinement 'HKL Scalepack (Otwinowski & Minor 1997)'
_computing_data_collection 'Collect (Nonius B.V. 1998)'
_computing_data_reduction
;
 HKL Denzo and Scalepack (Otwinowski & Minor 1997)
;
_computing_publication_material 'SHELXL-97 (Sheldrick 1997)'
_computing_structure_refinement 'SHELXL-97 (Sheldrick 1997)'
_computing_structure_solution 'SIR-92 (Altomare et al. 1994)'
_diffrn_ambient_temperature 180(2)
_diffrn_measured_fraction_theta_full 0.995
_diffrn_measured_fraction_theta_max 0.995
_diffrn_measurement_device_type 'Nonius Kappa CCD'
_diffrn_measurement_method 'Thin slice \w and \f scans'
_diffrn_radiation_source 'fine-focus sealed tube'
_diffrn_radiation_type MoK\a
_diffrn_radiation_wavelength 0.71073
_diffrn_reflns_av_R_equivalents 0.0577
_diffrn_reflns_av_sigmaI/netI 0.0521
_diffrn_reflns_limit_h_max 38
_diffrn_reflns_limit_h_min -37
_diffrn_reflns_limit_k_max 40
_diffrn_reflns_limit_k_min -36
_diffrn_reflns_limit_l_max 6
_diffrn_reflns_limit_l_min -4
_diffrn_reflns_number 7637
_diffrn_reflns_theta_full 27.45
_diffrn_reflns_theta_max 27.45
_diffrn_reflns_theta_min 3.74
_exptl_absorpt_coefficient_mu 0.117
_exptl_absorpt_correction_T_max 0.993
_exptl_absorpt_correction_T_min 0.897
_exptl_absorpt_correction_type multi-scan
_exptl_absorpt_process_details
;
multi-scan from symmetry-related measurements 
 Sortav (Blessing 1995)
;
_exptl_crystal_density_diffrn 1.472
_exptl_crystal_density_method 'not measured'
_exptl_crystal_F_000 2064
_exptl_crystal_size_max 0.46
_exptl_crystal_size_mid 0.10
_exptl_crystal_size_min 0.07
_refine_diff_density_max 0.180
_refine_diff_density_min -0.216
_refine_diff_density_rms 0.045
_refine_ls_abs_structure_details 'Flack H D (1983), Acta Cryst. A39, 876-881'
_refine_ls_abs_structure_Flack -0.5(18)
_refine_ls_extinction_method none
_refine_ls_goodness_of_fit_ref 1.079
_refine_ls_hydrogen_treatment mixed
_refine_ls_matrix_type full
_refine_ls_number_parameters 168
_refine_ls_number_reflns 1413
_refine_ls_number_restraints 1
_refine_ls_restrained_S_all 1.079
_refine_ls_R_factor_all 0.0702
_refine_ls_R_factor_gt 0.0425
_refine_ls_shift/su_max 0.034
_refine_ls_shift/su_mean 0.003
_refine_ls_structure_factor_coef Fsqd
_refine_ls_weighting_details 'calc w=1/[\s^2^(Fo^2^)+(0.0489P)^2^+0.0000P] where P=(Fo^2^+2Fc^2^)/3'
_refine_ls_weighting_scheme calc
_refine_ls_wR_factor_gt 0.0855
_refine_ls_wR_factor_ref 0.0954
_reflns_number_gt 1045
_reflns_number_total 1413
_reflns_threshold_expression >2sigma(I)
_cod_data_source_file cg0496540si20041012_084134.cif
_cod_data_source_block B
_cod_depositor_comments
;
The following automatic conversions were performed:

'_symmetry_cell_setting' value 'Orthorhombic' changed to
'orthorhombic' according to
/home/saulius/struct/CIF-dictionaries/cif_core.dic dictionary named
'cif_core.dic' version 2.4.1 from 2010-06-29.

Automatic conversion script
Id: cif_fix_values 1715 2011-07-08 13:25:40Z adriana 
;
_cod_original_sg_symbol_H-M Fdd2
_cod_database_code 4504937

loop_
_symmetry_equiv_pos_as_xyz
'x, y, z'
'-x, -y, z'
'-x+1/4, y+1/4, z+1/4'
'x+1/4, -y+1/4, z+1/4'
'x, y+1/2, z+1/2'
'-x, -y+1/2, z+1/2'
'-x+1/4, y+3/4, z+3/4'
'x+1/4, -y+3/4, z+3/4'
'x+1/2, y, z+1/2'
'-x+1/2, -y, z+1/2'
'-x+3/4, y+1/4, z+3/4'
'x+3/4, -y+1/4, z+3/4'
'x+1/2, y+1/2, z'
'-x+1/2, -y+1/2, z'
'-x+3/4, y+3/4, z+1/4'
'x+3/4, -y+3/4, z+1/4'

loop_
_atom_site_label
_atom_site_type_symbol
_atom_site_fract_x
_atom_site_fract_y
_atom_site_fract_z
_atom_site_U_iso_or_equiv
_atom_site_adp_type
_atom_site_occupancy
_atom_site_symmetry_multiplicity
_atom_site_calc_flag
_atom_site_refinement_flags
O1 O 0.70575(7) 0.09363(7) -0.0006(5) 0.0494(6) Uani 1 1 d .
N1 N 0.66166(8) 0.03936(7) 0.4657(5) 0.0320(6) Uani 1 1 d .
C1 C 0.64921(9) 0.07699(8) 0.3311(6) 0.0288(6) Uani 1 1 d .
O2 O 0.58843(7) 0.18455(7) 0.0973(5) 0.0427(6) Uani 1 1 d .
N2 N 0.58776(8) 0.12444(7) 0.3695(5) 0.0312(6) Uani 1 1 d .
C2 C 0.60619(9) 0.15136(9) 0.1693(6) 0.0327(7) Uani 1 1 d .
N3 N 0.59738(7) 0.05963(7) 0.6527(5) 0.0298(6) Uani 1 1 d .
C3 C 0.61000(9) 0.08829(8) 0.4493(6) 0.0275(6) Uani 1 1 d .
N4 N 0.64679(8) 0.13914(7) 0.0532(5) 0.0331(6) Uani 1 1 d .
C4 C 0.67063(10) 0.10186(9) 0.1180(6) 0.0331(7) Uani 1 1 d .
C5 C 0.66649(12) 0.16886(9) -0.1545(7) 0.0440(8) Uani 1 1 d .
H5A H 0.6896 0.1541 -0.2623 0.066 Uiso 1 1 calc R
H5B H 0.6793 0.1933 -0.0527 0.066 Uiso 1 1 calc R
H5C H 0.6438 0.1790 -0.2867 0.066 Uiso 1 1 calc R
C6 C 0.54422(10) 0.13449(9) 0.4836(7) 0.0391(7) Uani 1 1 d .
H6A H 0.5245 0.1423 0.3261 0.059 Uiso 1 1 calc R
H6B H 0.5465 0.1585 0.6175 0.059 Uiso 1 1 calc R
H6C H 0.5324 0.1095 0.5837 0.059 Uiso 1 1 calc R
C7 C 0.70116(11) 0.01432(11) 0.4152(8) 0.0511(9) Uani 1 1 d .
H7A H 0.7017 -0.0101 0.5464 0.077 Uiso 1 1 calc R
H7B H 0.7272 0.0322 0.4479 0.077 Uiso 1 1 calc R
H7C H 0.7012 0.0040 0.2173 0.077 Uiso 1 1 calc R
C8 C 0.62974(9) 0.03051(9) 0.6542(6) 0.0321(6) Uani 1 1 d .
H8 H 0.6300 0.0062 0.7759 0.039 Uiso 1 1 calc R
O3 O 0.53093(7) 0.04730(6) 1.0136(4) 0.0370(5) Uani 1 1 d .
H3 H 0.5586(11) 0.0520(9) 0.888(7) 0.044 Uiso 1 1 d .
O4 O 0.57206(7) -0.00879(7) 1.1420(5) 0.0393(5) Uani 1 1 d .
C9 C 0.53875(9) 0.01176(9) 1.1601(6) 0.0282(6) Uani 1 1 d .
C10 C 0.5000 0.0000 1.3486(8) 0.0300(9) Uani 1 2 d S
H10 H 0.4899(9) 0.0255(8) 1.464(6) 0.036 Uiso 1 1 d .

loop_
_atom_site_aniso_label
_atom_site_aniso_U_11
_atom_site_aniso_U_22
_atom_site_aniso_U_33
_atom_site_aniso_U_23
_atom_site_aniso_U_13
_atom_site_aniso_U_12
O1 0.0403(13) 0.0484(13) 0.0596(14) 0.0039(11) 0.0197(13) -0.0036(11)
N1 0.0287(13) 0.0268(13) 0.0405(14) 0.0009(11) 0.0004(11) 0.0020(10)
C1 0.0307(16) 0.0242(15) 0.0316(15) 0.0001(12) 0.0027(12) -0.0031(12)
O2 0.0495(14) 0.0276(11) 0.0509(13) 0.0111(10) -0.0050(11) 0.0010(10)
N2 0.0319(13) 0.0255(13) 0.0361(13) 0.0009(11) 0.0018(10) -0.0024(11)
C2 0.0344(17) 0.0304(16) 0.0335(16) 0.0039(13) -0.0052(13) -0.0074(14)
N3 0.0313(14) 0.0269(12) 0.0312(12) 0.0024(10) 0.0016(10) -0.0026(11)
C3 0.0302(15) 0.0229(14) 0.0295(15) 0.0009(11) -0.0009(12) -0.0009(12)
N4 0.0390(14) 0.0271(13) 0.0333(13) 0.0047(10) 0.0041(10) -0.0086(11)
C4 0.0304(16) 0.0351(17) 0.0338(16) -0.0006(14) 0.0017(13) -0.0031(14)
C5 0.064(2) 0.0322(17) 0.0356(18) 0.0059(13) 0.0105(16) -0.0146(16)
C6 0.0357(17) 0.0349(17) 0.0468(19) 0.0048(14) 0.0044(15) 0.0024(14)
C7 0.038(2) 0.047(2) 0.068(2) 0.0070(18) 0.0081(17) 0.0134(16)
C8 0.0323(16) 0.0297(14) 0.0343(14) 0.0048(13) -0.0005(13) -0.0017(13)
O3 0.0344(12) 0.0342(11) 0.0424(12) 0.0089(10) 0.0033(10) 0.0030(9)
O4 0.0345(12) 0.0420(12) 0.0413(11) 0.0090(9) 0.0039(10) 0.0082(10)
C9 0.0323(16) 0.0296(14) 0.0226(14) -0.0032(11) -0.0019(12) -0.0024(13)
C10 0.031(2) 0.034(2) 0.024(2) 0.000 0.000 -0.001(2)

loop_
_atom_type_symbol
_atom_type_description
_atom_type_scat_dispersion_real
_atom_type_scat_dispersion_imag
_atom_type_scat_source
C C 0.0033 0.0016 'International Tables Vol C Tables 4.2.6.8 and 6.1.1.4'
H H 0.0000 0.0000 'International Tables Vol C Tables 4.2.6.8 and 6.1.1.4'
N N 0.0061 0.0033 'International Tables Vol C Tables 4.2.6.8 and 6.1.1.4'
O O 0.0106 0.0060 'International Tables Vol C Tables 4.2.6.8 and 6.1.1.4'

loop_
_geom_angle_atom_site_label_1
_geom_angle_atom_site_label_2
_geom_angle_atom_site_label_3
_geom_angle
_geom_angle_site_symmetry_1
C8 N1 C1 106.0(2) .
C8 N1 C7 126.4(3) .
C1 N1 C7 127.5(2) .
C3 C1 N1 106.0(2) .
C3 C1 C4 122.9(3) .
N1 C1 C4 131.1(3) .
C3 N2 C2 119.3(2) .
C3 N2 C6 121.7(2) .
C2 N2 C6 119.0(2) .
O2 C2 N2 121.9(3) .
O2 C2 N4 121.1(3) .
N2 C2 N4 117.0(2) .
C8 N3 C3 104.1(2) .
C1 C3 N3 111.0(2) .
C1 C3 N2 122.5(2) .
N3 C3 N2 126.5(2) .
C2 N4 C4 126.7(2) .
C2 N4 C5 116.2(2) .
C4 N4 C5 117.2(3) .
O1 C4 N4 121.6(3) .
O1 C4 C1 126.8(3) .
N4 C4 C1 111.6(2) .
N4 C5 H5A 109.5 .
N4 C5 H5B 109.5 .
H5A C5 H5B 109.5 .
N4 C5 H5C 109.5 .
H5A C5 H5C 109.5 .
H5B C5 H5C 109.5 .
N2 C6 H6A 109.5 .
N2 C6 H6B 109.5 .
H6A C6 H6B 109.5 .
N2 C6 H6C 109.5 .
H6A C6 H6C 109.5 .
H6B C6 H6C 109.5 .
N1 C7 H7A 109.5 .
N1 C7 H7B 109.5 .
H7A C7 H7B 109.5 .
N1 C7 H7C 109.5 .
H7A C7 H7C 109.5 .
H7B C7 H7C 109.5 .
N3 C8 N1 112.8(2) .
N3 C8 H8 123.6 .
N1 C8 H8 123.6 .
C9 O3 H3 105.3(17) .
O4 C9 O3 124.2(3) .
O4 C9 C10 124.4(2) .
O3 C9 C10 111.3(2) .
C9 C10 C9 109.0(3) 2_655
C9 C10 H10 105.3(16) 2_655
C9 C10 H10 110.9(16) .

loop_
_geom_bond_atom_site_label_1
_geom_bond_atom_site_label_2
_geom_bond_distance
_geom_bond_site_symmetry_2
O1 C4 1.230(3) .
N1 C8 1.339(4) .
N1 C1 1.387(4) .
N1 C7 1.453(4) .
C1 C3 1.360(4) .
C1 C4 1.422(4) .
O2 C2 1.218(3) .
N2 C3 1.370(3) .
N2 C2 1.378(4) .
N2 C6 1.461(4) .
C2 N4 1.401(4) .
N3 C8 1.341(3) .
N3 C3 1.362(3) .
N4 C4 1.406(4) .
N4 C5 1.472(4) .
C5 H5A 0.9800 .
C5 H5B 0.9800 .
C5 H5C 0.9800 .
C6 H6A 0.9800 .
C6 H6B 0.9800 .
C6 H6C 0.9800 .
C7 H7A 0.9800 .
C7 H7B 0.9800 .
C7 H7C 0.9800 .
C8 H8 0.9500 .
O3 C9 1.328(3) .
O3 H3 1.04(3) .
O4 C9 1.202(3) .
C9 C10 1.516(4) .
C10 C9 1.516(4) 2_655
C10 H10 1.01(3) .

loop_
_geom_torsion_atom_site_label_1
_geom_torsion_atom_site_label_2
_geom_torsion_atom_site_label_3
_geom_torsion_atom_site_label_4
_geom_torsion
_geom_torsion_site_symmetry_4
C8 N1 C1 C3 -0.2(3) .
C7 N1 C1 C3 179.9(3) .
C8 N1 C1 C4 178.4(3) .
C7 N1 C1 C4 -1.6(5) .
C3 N2 C2 O2 -177.7(3) .
C6 N2 C2 O2 4.4(4) .
C3 N2 C2 N4 1.6(4) .
C6 N2 C2 N4 -176.3(2) .
N1 C1 C3 N3 0.3(3) .
C4 C1 C3 N3 -178.4(2) .
N1 C1 C3 N2 179.4(2) .
C4 C1 C3 N2 0.7(4) .
C8 N3 C3 C1 -0.3(3) .
C8 N3 C3 N2 -179.4(3) .
C2 N2 C3 C1 -2.3(4) .
C6 N2 C3 C1 175.5(3) .
C2 N2 C3 N3 176.7(3) .
C6 N2 C3 N3 -5.5(4) .
O2 C2 N4 C4 180.0(3) .
N2 C2 N4 C4 0.7(4) .
O2 C2 N4 C5 0.9(4) .
N2 C2 N4 C5 -178.4(3) .
C2 N4 C4 O1 178.5(3) .
C5 N4 C4 O1 -2.4(4) .
C2 N4 C4 C1 -2.0(4) .
C5 N4 C4 C1 177.1(2) .
C3 C1 C4 O1 -179.3(3) .
N1 C1 C4 O1 2.4(5) .
C3 C1 C4 N4 1.3(4) .
N1 C1 C4 N4 -177.0(3) .
C3 N3 C8 N1 0.2(3) .
C1 N1 C8 N3 -0.1(3) .
C7 N1 C8 N3 179.9(3) .
O4 C9 C10 C9 -112.6(3) 2_655
O3 C9 C10 C9 66.32(18) 2_655
